data_7221331
loop_
_publ_author_name
'Born, P.'
'Mootz, D.'
'Kniep, R.'
'Hein, M.'
'Krebs, B.'

_publ_section_title
;
 Phase relations in the system Se-Se Cl4 and the crystal structure of a
 metastable modification of Se Cl4
;
_journal_name_full
;
Zeitschrift fuer Naturforschung, Teil B. Anorganische Chemie, Organische 
Chemie (33,1978-41,1986)
;
_journal_page_first 1516
_journal_page_last 1519
_journal_volume 36
_journal_year 1981
_chemical_formula_sum 'Cl4 Se'
_chemical_name_systematic 'Se Cl4'
_space_group_IT_number 15
_symmetry_space_group_name_Hall '-C 2yc'
_symmetry_space_group_name_H-M 'C 1 2/c 1'
_cell_angle_alpha 90
_cell_angle_beta 116.95
_cell_angle_gamma 90
_cell_formula_units_Z 16
_cell_length_a 16.548
_cell_length_b 9.81
_cell_length_c 15.029
_cell_volume 2174.795
_citation_journal_id_ASTM ZNBAD2
_cod_data_source_file Born_ZNBAD2_1981_1546.cif
_cod_data_source_block Cl4Se1
_cod_original_cell_volume 2174.796
_cod_original_formula_sum 'Cl4 Se1'
_cod_database_code 7221331

loop_
_symmetry_equiv_pos_as_xyz
x,y,z
-x,y,-z+1/2
-x,-y,-z
x,-y,z-1/2
x+1/2,y+1/2,z
-x+1/2,y+1/2,-z+1/2
-x+1/2,-y+1/2,-z
x+1/2,-y+1/2,z-1/2

loop_
_atom_site_label
_atom_site_type_symbol
_atom_site_fract_x
_atom_site_fract_y
_atom_site_fract_z
_atom_site_occupancy
_atom_site_U_iso_or_equiv
Cl4 Cl-1 0.36907 0.24752 0.18566 1 0.0
Cl1 Cl-1 0.26097 0.52515 0.02627 1 0.0
Se1 Se+4 0.35957 0.52862 0.1825 1 0.0
Cl5 Cl-1 0.49879 0.51398 0.12659 1 0.0
Se2 Se+4 0.49686 0.23274 0.11036 1 0.0
Cl6 Cl-1 0.49814 0.01258 0.12433 1 0.0
Cl7 Cl-1 0.60359 0.24559 0.06652 1 0.0
Cl8 Cl-1 0.38603 0.24476 -0.03755 1 0.0
Cl3 Cl-1 0.37014 0.75085 0.1908 1 0.0
Cl2 Cl-1 0.26373 0.51587 0.2427 1 0.0
